data_7054430
loop_
_publ_author_name
'Zhou, Hongbo'
'Wang, Yingying'
'Mou, Fangyou'
'Shen, Xiaoping'
'Liu, Yashu'

_publ_section_title
;
 Crystal structures and magneto-structural correlation analysis for
 several cyano-bridged bimetallic complexes based on MnIII--FeIIIsystems
;
_journal_issue 12
_journal_name_full 'New J. Chem.'
_journal_page_first 5925
_journal_paper_doi 10.1039/C4NJ01157K
_journal_volume 38
_journal_year 2014
_chemical_formula_moiety 'C36 H31 Fe Mn N9 O6'
_chemical_formula_sum 'C36 H31 Fe Mn N9 O6'
_chemical_formula_weight 796.49
_chemical_name_systematic
; 
 ? 
;
_space_group_IT_number 2
_symmetry_cell_setting triclinic
_symmetry_space_group_name_Hall '-P 1'
_symmetry_space_group_name_H-M 'P -1'
_atom_sites_solution_hydrogens geom
_atom_sites_solution_primary direct
_atom_sites_solution_secondary difmap
_audit_creation_method SHELXL-97
_cell_angle_alpha 65.735(4)
_cell_angle_beta 67.531(4)
_cell_angle_gamma 71.710(5)
_cell_formula_units_Z 2
_cell_length_a 11.415(5)
_cell_length_b 13.273(5)
_cell_length_c 14.081(6)
_cell_measurement_reflns_used 18845
_cell_measurement_temperature 173(2)
_cell_measurement_theta_max 28.7548
_cell_measurement_theta_min 3.2548
_cell_volume 1765.9(13)
_computing_cell_refinement SMART
_computing_data_collection 'SMART (Bruker, 2000)'
_computing_molecular_graphics SHELXTL
_computing_publication_material SHELXTL
_computing_structure_refinement 'SHELXL-97 (Sheldrick, 1997)'
_computing_structure_solution 'SHELXS-97 (Sheldrick, 1990)'
_diffrn_ambient_temperature 173(2)
_diffrn_measured_fraction_theta_full 0.931
_diffrn_measured_fraction_theta_max 0.931
_diffrn_measurement_device_type 'Bruker Smart Aepex CCD'
_diffrn_measurement_method 'phi and omega scans'
_diffrn_radiation_monochromator graphite
_diffrn_radiation_source 'fine-focus sealed tube'
_diffrn_radiation_type MoK\a
_diffrn_radiation_wavelength 0.71073
_diffrn_reflns_av_R_equivalents 0.0277
_diffrn_reflns_av_unetI/netI 0.0518
_diffrn_reflns_limit_h_max 13
_diffrn_reflns_limit_h_min -11
_diffrn_reflns_limit_k_max 15
_diffrn_reflns_limit_k_min -15
_diffrn_reflns_limit_l_max 16
_diffrn_reflns_limit_l_min -16
_diffrn_reflns_number 9765
_diffrn_reflns_theta_full 25.00
_diffrn_reflns_theta_max 25.00
_diffrn_reflns_theta_min 2.75
_exptl_absorpt_coefficient_mu 0.828
_exptl_absorpt_correction_T_max 0.9024
_exptl_absorpt_correction_T_min 0.8652
_exptl_absorpt_correction_type multi-scan
_exptl_absorpt_process_details 'SADABS; Bruker, 2000'
_exptl_crystal_colour black
_exptl_crystal_density_diffrn 1.498
_exptl_crystal_density_method 'not measured'
_exptl_crystal_description rod
_exptl_crystal_F_000 818
_exptl_crystal_size_max 0.24
_exptl_crystal_size_mid 0.14
_exptl_crystal_size_min 0.12
_refine_diff_density_max 1.025
_refine_diff_density_min -1.077
_refine_diff_density_rms 0.104
_refine_ls_extinction_method none
_refine_ls_goodness_of_fit_ref 0.993
_refine_ls_hydrogen_treatment constr
_refine_ls_matrix_type full
_refine_ls_number_parameters 501
_refine_ls_number_reflns 5796
_refine_ls_number_restraints 0
_refine_ls_restrained_S_all 0.993
_refine_ls_R_factor_all 0.1037
_refine_ls_R_factor_gt 0.0678
_refine_ls_shift/su_max 0.000
_refine_ls_shift/su_mean 0.000
_refine_ls_structure_factor_coef Fsqd
_refine_ls_weighting_details 'calc w=1/[\s^2^(Fo^2^)+(0.0400P)^2^+10.0000P] where P=(Fo^2^+2Fc^2^)/3'
_refine_ls_weighting_scheme calc
_refine_ls_wR_factor_gt 0.1457
_refine_ls_wR_factor_ref 0.1639
_reflns_number_gt 4125
_reflns_number_total 5796
_reflns_threshold_expression >2sigma(I)
_cod_data_source_file c4nj01157k2.cif
_cod_data_source_block 3
_cod_depositor_comments 'Adding full bibliography for 7054428--7054433.cif.'
_cod_original_sg_symbol_Hall -P1
_cod_original_sg_symbol_H-M P-1
_cod_database_code 7054430

loop_
_symmetry_equiv_pos_as_xyz
'x, y, z'
'-x, -y, -z'

loop_
_atom_site_label
_atom_site_type_symbol
_atom_site_fract_x
_atom_site_fract_y
_atom_site_fract_z
_atom_site_U_iso_or_equiv
_atom_site_adp_type
_atom_site_occupancy
_atom_site_symmetry_multiplicity
_atom_site_calc_flag
_atom_site_refinement_flags
_atom_site_disorder_assembly
_atom_site_disorder_group
C1 C 0.0545(5) 0.4079(4) 0.2275(4) 0.0322(12) Uani 1 1 d . . .
C2 C -0.0023(6) 0.6171(5) 0.0925(4) 0.0349(13) Uani 1 1 d . . .
C3 C 0.1973(5) 0.6858(4) 0.0733(4) 0.0306(11) Uani 1 1 d . . .
C4 C 0.3270(7) 0.4547(5) -0.2279(4) 0.0499(16) Uani 1 1 d . . .
H4A H 0.4102 0.4462 -0.2800 0.075 Uiso 1 1 calc R . .
H4B H 0.2795 0.5291 -0.2536 0.075 Uiso 1 1 calc R . .
H4C H 0.2806 0.4005 -0.2184 0.075 Uiso 1 1 calc R . .
C5 C 0.2420(5) 0.4824(4) -0.0453(4) 0.0335(12) Uani 1 1 d . . .
H5 H 0.1636 0.5182 -0.0603 0.040 Uiso 1 1 calc R . .
C6 C 0.3437(6) 0.4362(5) -0.1204(4) 0.0402(14) Uani 1 1 d . . .
C7 C 0.4656(6) 0.3665(5) -0.0040(4) 0.0413(13) Uani 1 1 d . . .
H7 H 0.5407 0.3236 0.0142 0.050 Uiso 1 1 calc R . .
C8 C 0.3695(5) 0.4172(4) 0.0682(4) 0.0322(12) Uani 1 1 d . . .
C9 C 0.3838(6) 0.4135(4) 0.1718(4) 0.0354(13) Uani 1 1 d . . .
C10 C 0.2597(5) 0.4971(4) 0.3154(4) 0.0318(12) Uani 1 1 d . . .
C11 C 0.3466(6) 0.4672(4) 0.3729(4) 0.0363(13) Uani 1 1 d . . .
H11 H 0.4274 0.4241 0.3520 0.044 Uiso 1 1 calc R . .
C12 C 0.3124(6) 0.5022(5) 0.4636(4) 0.0396(13) Uani 1 1 d . . .
H12 H 0.3719 0.4815 0.5017 0.047 Uiso 1 1 calc R . .
C13 C 0.1952(6) 0.5652(4) 0.4972(4) 0.0380(14) Uani 1 1 d . . .
H13 H 0.1754 0.5858 0.5580 0.046 Uiso 1 1 calc R . .
C14 C 0.1025(5) 0.5999(4) 0.4392(4) 0.0316(12) Uani 1 1 d . . .
C15 C 0.1375(5) 0.5637(4) 0.3486(4) 0.0317(12) Uani 1 1 d . . .
C16 C -0.0582(6) 0.6584(5) 0.3129(4) 0.0382(13) Uani 1 1 d . . .
H16 H -0.1136 0.6793 0.2711 0.046 Uiso 1 1 calc R . .
C17 C -0.0979(6) 0.6974(5) 0.4010(4) 0.0391(13) Uani 1 1 d . . .
H17 H -0.1783 0.7432 0.4164 0.047 Uiso 1 1 calc R . .
C18 C -0.0193(6) 0.6687(5) 0.4643(4) 0.0380(13) Uani 1 1 d . . .
H18 H -0.0457 0.6941 0.5231 0.046 Uiso 1 1 calc R . .
C19 C -0.2049(8) 0.1632(6) 0.7849(4) 0.067(2) Uani 1 1 d . . .
H19A H -0.2461 0.2396 0.7801 0.101 Uiso 1 1 calc R . .
H19B H -0.1253 0.1466 0.8013 0.101 Uiso 1 1 calc R . .
H19C H -0.2607 0.1133 0.8414 0.101 Uiso 1 1 calc R . .
C20 C -0.2817(8) 0.1784(5) 0.6426(4) 0.0495(18) Uani 1 1 d . . .
C21 C -0.4100(8) 0.2006(5) 0.6999(5) 0.060(2) Uani 1 1 d . . .
H21 H -0.4326 0.1969 0.7719 0.072 Uiso 1 1 calc R . .
C22 C -0.5053(8) 0.2286(5) 0.6503(5) 0.063(2) Uani 1 1 d . . .
H22 H -0.5915 0.2423 0.6898 0.075 Uiso 1 1 calc R . .
C23 C -0.4736(7) 0.2363(5) 0.5427(5) 0.0539(17) Uani 1 1 d . . .
H23 H -0.5385 0.2554 0.5104 0.065 Uiso 1 1 calc R . .
C24 C -0.3430(6) 0.2153(4) 0.4818(4) 0.0419(15) Uani 1 1 d . . .
C25 C -0.2435(7) 0.1859(4) 0.5299(4) 0.0423(15) Uani 1 1 d . . .
C26 C -0.3147(7) 0.2248(4) 0.3694(4) 0.0412(14) Uani 1 1 d . . .
H26 H -0.3843 0.2478 0.3416 0.049 Uiso 1 1 calc R . .
C27 C -0.1861(6) 0.2196(5) 0.1908(4) 0.0412(14) Uani 1 1 d . . .
H27A H -0.1713 0.2948 0.1438 0.049 Uiso 1 1 calc R . .
H27B H -0.2631 0.2087 0.1852 0.049 Uiso 1 1 calc R . .
C28 C -0.0720(6) 0.1334(5) 0.1581(4) 0.0405(14) Uani 1 1 d . . .
H28A H -0.0960 0.0600 0.1897 0.049 Uiso 1 1 calc R . .
H28B H -0.0429 0.1528 0.0794 0.049 Uiso 1 1 calc R . .
C29 C 0.1495(6) 0.1212(5) 0.1385(4) 0.0413(14) Uani 1 1 d . . .
H29 H 0.1664 0.1209 0.0686 0.050 Uiso 1 1 calc R . .
C30 C 0.2584(6) 0.1111(5) 0.1724(4) 0.0430(14) Uani 1 1 d . . .
C31 C 0.3808(7) 0.1062(5) 0.0966(5) 0.0528(16) Uani 1 1 d . . .
H31 H 0.3891 0.1131 0.0259 0.063 Uiso 1 1 calc R . .
C32 C 0.4889(8) 0.0912(6) 0.1251(7) 0.065(2) Uani 1 1 d . . .
H32 H 0.5699 0.0883 0.0741 0.079 Uiso 1 1 calc R . .
C33 C 0.4764(8) 0.0803(6) 0.2319(7) 0.071(2) Uani 1 1 d . A .
H33 H 0.5492 0.0713 0.2513 0.085 Uiso 1 1 calc R . .
C34 C 0.3568(8) 0.0830(5) 0.3079(6) 0.0580(19) Uani 1 1 d . . .
C35 C 0.2439(6) 0.0994(4) 0.2810(5) 0.0438(15) Uani 1 1 d . A .
C36 C 0.4128(12) 0.0481(11) 0.4707(12) 0.050(4) Uani 0.479(13) 1 d P A 1
H36D H 0.4666 0.1039 0.4313 0.075 Uiso 0.479(13) 1 calc PR A 1
H36E H 0.4621 -0.0230 0.4630 0.075 Uiso 0.479(13) 1 calc PR A 1
H36F H 0.3813 0.0413 0.5463 0.075 Uiso 0.479(13) 1 calc PR A 1
C36' C 0.3298(11) 0.1632(9) 0.4266(9) 0.042(3) Uani 0.521(13) 1 d P A 2
H36A H 0.3175 0.1460 0.5026 0.064 Uiso 0.521(13) 1 calc PR A 2
H36B H 0.2504 0.2038 0.4097 0.064 Uiso 0.521(13) 1 calc PR A 2
H36C H 0.3953 0.2083 0.3839 0.064 Uiso 0.521(13) 1 calc PR A 2
Fe1 Fe 0.13773(8) 0.54121(6) 0.15884(5) 0.0307(2) Uani 1 1 d . . .
Mn1 Mn -0.03530(9) 0.15299(7) 0.34043(6) 0.0393(3) Uani 1 1 d . A .
N1 N 0.0054(5) 0.3307(4) 0.2647(3) 0.0431(12) Uani 1 1 d . . .
N2 N -0.0847(5) 0.6685(4) 0.0534(4) 0.0463(13) Uani 1 1 d . . .
N3 N 0.2281(5) 0.7711(4) 0.0239(3) 0.0380(11) Uani 1 1 d . . .
N4 N 0.0543(4) 0.5934(4) 0.2870(3) 0.0298(10) Uani 1 1 d . . .
N5 N 0.2748(4) 0.4751(3) 0.2219(3) 0.0316(10) Uani 1 1 d . . .
N6 N 0.2568(4) 0.4754(4) 0.0470(3) 0.0344(11) Uani 1 1 d . . .
N7 N -0.2016(5) 0.2043(4) 0.3043(3) 0.0383(12) Uani 1 1 d . . .
N8 N 0.0324(5) 0.1304(4) 0.1968(3) 0.0368(11) Uani 1 1 d . . .
N9 N 0.4534(5) 0.3775(4) -0.0995(4) 0.0441(12) Uani 1 1 d . . .
O1 O 0.4812(4) 0.3638(3) 0.2004(3) 0.0438(10) Uani 1 1 d . . .
O2 O -0.1187(4) 0.1669(3) 0.4799(3) 0.0429(10) Uani 1 1 d . . .
O3 O 0.1319(4) 0.1001(3) 0.3590(3) 0.0490(11) Uani 1 1 d . . .
O4 O -0.1790(5) 0.1485(3) 0.6822(3) 0.0551(13) Uani 1 1 d . . .
O5 O 0.3092(15) 0.0799(12) 0.4291(12) 0.046(3) Uani 0.521(13) 1 d P A 1
O5' O 0.3693(14) 0.0601(11) 0.4019(10) 0.033(3) Uani 0.479(13) 1 d P A 2
O6 O -0.0754(5) -0.0256(3) 0.4083(3) 0.0509(12) Uani 1 1 d . . .
H1Y H -0.0107 -0.0799 0.4293 0.076 Uiso 1 1 d R A .
H1X H -0.1152 -0.0371 0.4875 0.076 Uiso 1 1 d R . .

loop_
_atom_site_aniso_label
_atom_site_aniso_U_11
_atom_site_aniso_U_22
_atom_site_aniso_U_33
_atom_site_aniso_U_23
_atom_site_aniso_U_13
_atom_site_aniso_U_12
C1 0.043(3) 0.041(3) 0.018(2) -0.006(2) -0.006(2) -0.023(3)
C2 0.052(4) 0.038(3) 0.028(3) -0.010(2) -0.012(3) -0.028(3)
C3 0.039(3) 0.038(3) 0.021(2) -0.009(2) -0.009(2) -0.017(3)
C4 0.067(4) 0.056(4) 0.034(3) -0.022(3) -0.008(3) -0.021(3)
C5 0.041(3) 0.031(3) 0.030(3) -0.005(2) -0.006(2) -0.022(2)
C6 0.056(4) 0.036(3) 0.034(3) -0.010(2) -0.006(3) -0.025(3)
C7 0.052(4) 0.035(3) 0.034(3) -0.010(2) -0.011(3) -0.009(3)
C8 0.035(3) 0.027(3) 0.033(3) -0.003(2) -0.008(2) -0.017(2)
C9 0.050(4) 0.025(3) 0.029(3) -0.001(2) -0.008(3) -0.019(3)
C10 0.052(3) 0.027(3) 0.017(2) 0.000(2) -0.004(2) -0.024(3)
C11 0.048(3) 0.036(3) 0.030(3) -0.007(2) -0.015(2) -0.016(3)
C12 0.050(4) 0.043(3) 0.033(3) -0.009(3) -0.019(3) -0.013(3)
C13 0.064(4) 0.036(3) 0.024(3) -0.003(2) -0.017(3) -0.027(3)
C14 0.047(3) 0.027(3) 0.023(2) -0.001(2) -0.008(2) -0.021(3)
C15 0.048(3) 0.031(3) 0.022(2) -0.004(2) -0.009(2) -0.024(3)
C16 0.044(4) 0.044(3) 0.034(3) -0.010(2) -0.013(3) -0.020(3)
C17 0.047(4) 0.041(3) 0.032(3) -0.013(2) -0.007(2) -0.015(3)
C18 0.052(4) 0.040(3) 0.024(3) -0.006(2) -0.006(2) -0.023(3)
C19 0.139(7) 0.062(4) 0.021(3) -0.006(3) -0.022(4) -0.057(5)
C20 0.109(6) 0.029(3) 0.021(3) 0.002(2) -0.021(3) -0.037(3)
C21 0.113(6) 0.036(3) 0.029(3) -0.012(3) -0.012(4) -0.020(4)
C22 0.098(6) 0.043(4) 0.039(3) -0.016(3) -0.013(4) -0.008(4)
C23 0.088(5) 0.035(3) 0.035(3) -0.010(3) -0.021(3) -0.006(3)
C24 0.078(5) 0.027(3) 0.023(3) -0.002(2) -0.016(3) -0.020(3)
C25 0.088(5) 0.024(3) 0.023(3) 0.003(2) -0.016(3) -0.036(3)
C26 0.072(4) 0.033(3) 0.030(3) -0.003(2) -0.021(3) -0.026(3)
C27 0.060(4) 0.052(4) 0.019(2) -0.004(2) -0.018(2) -0.023(3)
C28 0.058(4) 0.051(4) 0.020(2) 0.002(2) -0.018(2) -0.030(3)
C29 0.067(4) 0.035(3) 0.024(3) 0.005(2) -0.017(3) -0.027(3)
C30 0.063(4) 0.033(3) 0.036(3) 0.003(2) -0.023(3) -0.022(3)
C31 0.069(5) 0.036(3) 0.055(4) 0.000(3) -0.026(3) -0.023(3)
C32 0.072(5) 0.047(4) 0.085(5) -0.008(4) -0.034(4) -0.024(4)
C33 0.088(6) 0.046(4) 0.099(6) 0.004(4) -0.062(5) -0.033(4)
C34 0.095(6) 0.035(3) 0.065(4) 0.007(3) -0.054(4) -0.031(4)
C35 0.071(4) 0.025(3) 0.043(3) 0.008(2) -0.031(3) -0.028(3)
C36 0.043(8) 0.058(9) 0.075(10) -0.029(7) -0.035(7) -0.010(7)
C36' 0.046(7) 0.031(6) 0.057(7) -0.024(5) -0.022(6) 0.005(5)
Fe1 0.0449(5) 0.0321(4) 0.0216(4) -0.0046(3) -0.0091(3) -0.0222(4)
Mn1 0.0689(7) 0.0405(5) 0.0205(4) 0.0031(3) -0.0195(4) -0.0356(5)
N1 0.062(3) 0.051(3) 0.023(2) -0.007(2) -0.007(2) -0.034(3)
N2 0.058(3) 0.046(3) 0.039(3) 0.003(2) -0.022(3) -0.029(3)
N3 0.057(3) 0.046(3) 0.021(2) -0.007(2) -0.010(2) -0.030(2)
N4 0.035(3) 0.035(2) 0.023(2) -0.0077(18) -0.0036(18) -0.020(2)
N5 0.044(3) 0.032(2) 0.027(2) -0.0089(18) -0.0115(19) -0.016(2)
N6 0.048(3) 0.035(2) 0.027(2) -0.0067(19) -0.004(2) -0.030(2)
N7 0.073(4) 0.033(2) 0.022(2) -0.0005(19) -0.020(2) -0.030(2)
N8 0.063(3) 0.034(3) 0.021(2) 0.0040(18) -0.020(2) -0.028(2)
N9 0.065(4) 0.037(3) 0.032(2) -0.012(2) -0.010(2) -0.016(3)
O1 0.055(3) 0.035(2) 0.042(2) -0.0120(18) -0.021(2) -0.001(2)
O2 0.072(3) 0.050(2) 0.0192(17) -0.0013(16) -0.0146(19) -0.041(2)
O3 0.082(3) 0.044(2) 0.035(2) 0.0075(18) -0.033(2) -0.038(2)
O4 0.114(4) 0.047(2) 0.0219(18) -0.0045(17) -0.021(2) -0.045(3)
O5 0.062(9) 0.040(7) 0.051(8) -0.018(5) -0.033(7) -0.002(7)
O5' 0.048(8) 0.029(6) 0.032(6) -0.015(4) -0.017(6) -0.004(6)
O6 0.095(3) 0.045(2) 0.031(2) 0.0073(17) -0.035(2) -0.041(2)

loop_
_atom_type_symbol
_atom_type_description
_atom_type_scat_dispersion_real
_atom_type_scat_dispersion_imag
_atom_type_scat_source
C C 0.0033 0.0016 'International Tables Vol C Tables 4.2.6.8 and 6.1.1.4'
H H 0.0000 0.0000 'International Tables Vol C Tables 4.2.6.8 and 6.1.1.4'
Fe Fe 0.3463 0.8444 'International Tables Vol C Tables 4.2.6.8 and 6.1.1.4'
Mn Mn 0.3368 0.7283 'International Tables Vol C Tables 4.2.6.8 and 6.1.1.4'
N N 0.0061 0.0033 'International Tables Vol C Tables 4.2.6.8 and 6.1.1.4'
O O 0.0106 0.0060 'International Tables Vol C Tables 4.2.6.8 and 6.1.1.4'

loop_
_geom_angle_atom_site_label_1
_geom_angle_atom_site_label_2
_geom_angle_atom_site_label_3
_geom_angle
N1 C1 Fe1 178.0(4)
N2 C2 Fe1 175.6(4)
N3 C3 Fe1 178.0(5)
C6 C4 H4A 109.5
C6 C4 H4B 109.5
H4A C4 H4B 109.5
C6 C4 H4C 109.5
H4A C4 H4C 109.5
H4B C4 H4C 109.5
N6 C5 C6 120.8(5)
N6 C5 H5 119.6
C6 C5 H5 119.6
N9 C6 C5 121.9(5)
N9 C6 C4 119.0(5)
C5 C6 C4 119.1(6)
N9 C7 C8 122.1(6)
N9 C7 H7 119.0
C8 C7 H7 119.0
N6 C8 C7 120.6(5)
N6 C8 C9 116.0(5)
C7 C8 C9 123.4(5)
O1 C9 N5 128.4(5)
O1 C9 C8 122.6(5)
N5 C9 C8 109.0(5)
C11 C10 N5 129.2(5)
C11 C10 C15 118.8(4)
N5 C10 C15 111.9(5)
C10 C11 C12 119.8(5)
C10 C11 H11 120.1
C12 C11 H11 120.1
C13 C12 C11 122.2(5)
C13 C12 H12 118.9
C11 C12 H12 118.9
C12 C13 C14 120.2(5)
C12 C13 H13 119.9
C14 C13 H13 119.9
C18 C14 C15 118.0(5)
C18 C14 C13 124.8(5)
C15 C14 C13 117.2(5)
N4 C15 C14 121.4(5)
N4 C15 C10 116.7(4)
C14 C15 C10 121.8(5)
N4 C16 C17 122.7(5)
N4 C16 H16 118.6
C17 C16 H16 118.6
C18 C17 C16 120.4(6)
C18 C17 H17 119.8
C16 C17 H17 119.8
C17 C18 C14 119.0(5)
C17 C18 H18 120.5
C14 C18 H18 120.5
O4 C19 H19A 109.5
O4 C19 H19B 109.5
H19A C19 H19B 109.5
O4 C19 H19C 109.5
H19A C19 H19C 109.5
H19B C19 H19C 109.5
O4 C20 C21 126.0(5)
O4 C20 C25 112.8(6)
C21 C20 C25 121.2(6)
C20 C21 C22 120.2(6)
C20 C21 H21 119.9
C22 C21 H21 119.9
C23 C22 C21 120.8(7)
C23 C22 H22 119.6
C21 C22 H22 119.6
C22 C23 C24 120.2(7)
C22 C23 H23 119.9
C24 C23 H23 119.9
C25 C24 C23 120.6(5)
C25 C24 C26 121.3(6)
C23 C24 C26 118.1(6)
O2 C25 C24 125.5(5)
O2 C25 C20 117.4(6)
C24 C25 C20 117.1(6)
N7 C26 C24 125.8(6)
N7 C26 H26 117.1
C24 C26 H26 117.1
N7 C27 C28 106.9(4)
N7 C27 H27A 110.3
C28 C27 H27A 110.3
N7 C27 H27B 110.3
C28 C27 H27B 110.3
H27A C27 H27B 108.6
N8 C28 C27 108.9(4)
N8 C28 H28A 109.9
C27 C28 H28A 109.9
N8 C28 H28B 109.9
C27 C28 H28B 109.9
H28A C28 H28B 108.3
N8 C29 C30 125.1(5)
N8 C29 H29 117.4
C30 C29 H29 117.4
C31 C30 C35 120.4(6)
C31 C30 C29 117.9(5)
C35 C30 C29 121.5(6)
C32 C31 C30 120.8(7)
C32 C31 H31 119.6
C30 C31 H31 119.6
C31 C32 C33 119.5(8)
C31 C32 H32 120.2
C33 C32 H32 120.2
C34 C33 C32 120.3(7)
C34 C33 H33 119.8
C32 C33 H33 119.8
O5' C34 C33 109.7(9)
O5' C34 C35 128.5(9)
C33 C34 C35 121.5(6)
C33 C34 O5 133.1(8)
C35 C34 O5 105.2(8)
O3 C35 C34 118.2(5)
O3 C35 C30 124.5(5)
C34 C35 C30 117.3(6)
O5' C36' H36A 109.5
O5' C36' H36B 109.5
H36A C36' H36B 109.5
O5' C36' H36C 109.5
H36A C36' H36C 109.5
H36B C36' H36C 109.5
N5 Fe1 C2 177.01(19)
N5 Fe1 N6 82.87(19)
C2 Fe1 N6 98.3(2)
N5 Fe1 C3 94.44(19)
C2 Fe1 C3 82.8(2)
N6 Fe1 C3 90.99(18)
N5 Fe1 C1 96.5(2)
C2 Fe1 C1 86.3(2)
N6 Fe1 C1 88.38(19)
C3 Fe1 C1 168.9(2)
N5 Fe1 N4 82.87(18)
C2 Fe1 N4 95.9(2)
N6 Fe1 N4 165.70(19)
C3 Fe1 N4 88.98(18)
C1 Fe1 N4 94.36(18)
O2 Mn1 O3 95.19(18)
O2 Mn1 N8 172.41(18)
O3 Mn1 N8 90.59(19)
O2 Mn1 N7 91.63(19)
O3 Mn1 N7 173.12(18)
N8 Mn1 N7 82.54(19)
O2 Mn1 N1 92.95(16)
O3 Mn1 N1 88.79(17)
N8 Mn1 N1 92.10(16)
N7 Mn1 N1 91.84(18)
O2 Mn1 O6 89.68(15)
O3 Mn1 O6 92.08(16)
N8 Mn1 O6 85.18(15)
N7 Mn1 O6 86.97(16)
N1 Mn1 O6 177.15(14)
C1 N1 Mn1 164.1(5)
C16 N4 C15 118.5(4)
C16 N4 Fe1 129.7(3)
C15 N4 Fe1 111.4(3)
C9 N5 C10 124.3(5)
C9 N5 Fe1 118.8(3)
C10 N5 Fe1 116.9(4)
C5 N6 C8 117.5(5)
C5 N6 Fe1 129.2(4)
C8 N6 Fe1 113.3(3)
C26 N7 C27 120.3(5)
C26 N7 Mn1 126.3(4)
C27 N7 Mn1 113.4(4)
C29 N8 C28 121.5(4)
C29 N8 Mn1 126.5(4)
C28 N8 Mn1 111.8(4)
C6 N9 C7 116.9(5)
C25 O2 Mn1 128.8(3)
C35 O3 Mn1 127.0(3)
C20 O4 C19 116.6(6)
C36 O5 C34 110.8(12)
C34 O5' C36' 108.1(11)
Mn1 O6 H1Y 114.6
Mn1 O6 H1X 102.4
H1Y O6 H1X 84.5

loop_
_geom_bond_atom_site_label_1
_geom_bond_atom_site_label_2
_geom_bond_distance
C1 N1 1.155(6)
C1 Fe1 1.979(5)
C2 N2 1.157(7)
C2 Fe1 1.949(6)
C3 N3 1.142(6)
C3 Fe1 1.972(5)
C4 C6 1.508(7)
C4 H4A 0.9600
C4 H4B 0.9600
C4 H4C 0.9600
C5 N6 1.337(6)
C5 C6 1.410(8)
C5 H5 0.9300
C6 N9 1.320(8)
C7 N9 1.348(7)
C7 C8 1.392(7)
C7 H7 0.9300
C8 N6 1.350(7)
C8 C9 1.507(7)
C9 O1 1.223(7)
C9 N5 1.372(7)
C10 C11 1.379(7)
C10 N5 1.399(6)
C10 C15 1.419(8)
C11 C12 1.411(7)
C11 H11 0.9300
C12 C13 1.361(8)
C12 H12 0.9300
C13 C14 1.430(7)
C13 H13 0.9300
C14 C18 1.408(8)
C14 C15 1.418(7)
C15 N4 1.386(6)
C16 N4 1.316(7)
C16 C17 1.401(7)
C16 H16 0.9300
C17 C18 1.365(8)
C17 H17 0.9300
C18 H18 0.9300
C19 O4 1.444(6)
C19 H19A 0.9600
C19 H19B 0.9600
C19 H19C 0.9600
C20 O4 1.367(8)
C20 C21 1.379(10)
C20 C25 1.445(7)
C21 C22 1.386(10)
C21 H21 0.9300
C22 C23 1.382(8)
C22 H22 0.9300
C23 C24 1.412(9)
C23 H23 0.9300
C24 C25 1.412(8)
C24 C26 1.448(7)
C25 O2 1.319(7)
C26 N7 1.288(8)
C26 H26 0.9300
C27 N7 1.472(6)
C27 C28 1.502(8)
C27 H27A 0.9700
C27 H27B 0.9700
C28 N8 1.472(7)
C28 H28A 0.9700
C28 H28B 0.9700
C29 N8 1.271(7)
C29 C30 1.445(8)
C29 H29 0.9300
C30 C31 1.399(9)
C30 C35 1.420(8)
C31 C32 1.372(9)
C31 H31 0.9300
C32 C33 1.405(10)
C32 H32 0.9300
C33 C34 1.377(11)
C33 H33 0.9300
C34 O5' 1.285(15)
C34 C35 1.407(9)
C34 O5 1.567(16)
C35 O3 1.330(7)
C36 O5 1.390(17)
C36 H36D 0.9600
C36 H36E 0.9600
C36 H36F 0.9600
C36' O5' 1.442(15)
C36' H36A 0.9600
C36' H36B 0.9600
C36' H36C 0.9600
Fe1 N5 1.889(4)
Fe1 N6 1.960(4)
Fe1 N4 1.986(4)
Mn1 O2 1.886(4)
Mn1 O3 1.895(5)
Mn1 N8 1.984(4)
Mn1 N7 1.992(5)
Mn1 N1 2.271(5)
Mn1 O6 2.286(4)
O6 H1Y 0.9000
O6 H1X 0.9952
